data_2209098
loop_
_publ_author_name
'Ray J. Butcher'
'Yathirajan, H. S.'
'Anilkumar, H. G.'
'Sarojini, B. K.'
'Narayana, B.'

_publ_section_title
;
 2,3-Dibromo-3-(4-methoxyphenyl)-1-phenylpropan-1-one
;
_journal_coeditor_code BT2070
_journal_issue 6
_journal_name_full 'Acta Crystallographica Section E'
_journal_page_first o2525
_journal_page_last o2527
_journal_paper_doi 10.1107/S1600536806019118
_journal_volume 62
_journal_year 2006
_chemical_formula_iupac 'C16 H14 Br2 O2'
_chemical_formula_moiety 'C16 H14 Br2 O2'
_chemical_formula_sum 'C16 H14 Br2 O2'
_chemical_formula_weight 398.09
_chemical_name_systematic
;
2,3-Dibromo-3-(4-methoxyphenyl)-1-phenylpropan-1-one
;
_space_group_IT_number 2
_symmetry_cell_setting triclinic
_symmetry_space_group_name_Hall '-P 1'
_symmetry_space_group_name_H-M 'P -1'
_atom_sites_solution_hydrogens geom
_atom_sites_solution_primary direct
_atom_sites_solution_secondary difmap
_audit_creation_method SHELXL-97
_cell_angle_alpha 101.028(4)
_cell_angle_beta 90.411(4)
_cell_angle_gamma 94.264(5)
_cell_formula_units_Z 2
_cell_length_a 5.9055(19)
_cell_length_b 9.133(3)
_cell_length_c 14.584(5)
_cell_measurement_reflns_used 2368
_cell_measurement_temperature 293(2)
_cell_measurement_theta_max 27.06
_cell_measurement_theta_min 2.28
_cell_volume 769.7(4)
_computing_cell_refinement 'SAINT-Plus (Bruker, 1999)'
_computing_data_collection 'SMART (Bruker, 1998)'
_computing_data_reduction SAINT-Plus
_computing_molecular_graphics 'SHELXTL (Bruker, 1999)'
_computing_publication_material SHELXTL
_computing_structure_refinement 'SHELXL97 (Sheldrick, 1997)'
_computing_structure_solution 'SHELXS97 (Sheldrick, 1990)'
_diffrn_ambient_temperature 293(2)
_diffrn_measured_fraction_theta_full 0.983
_diffrn_measured_fraction_theta_max 0.983
_diffrn_measurement_device_type 'Bruker APEX-II CCD area-detector'
_diffrn_measurement_method '\f and \w'
_diffrn_radiation_monochromator graphite
_diffrn_radiation_source 'fine-focus sealed tube'
_diffrn_radiation_type MoK\a
_diffrn_radiation_wavelength 0.71073
_diffrn_reflns_av_R_equivalents 0.0312
_diffrn_reflns_av_sigmaI/netI 0.0493
_diffrn_reflns_limit_h_max 7
_diffrn_reflns_limit_h_min -6
_diffrn_reflns_limit_k_max 12
_diffrn_reflns_limit_k_min -12
_diffrn_reflns_limit_l_max 19
_diffrn_reflns_limit_l_min -19
_diffrn_reflns_number 7685
_diffrn_reflns_theta_full 28.21
_diffrn_reflns_theta_max 28.21
_diffrn_reflns_theta_min 1.42
_diffrn_standards_decay_% 0
_diffrn_standards_number 0
_exptl_absorpt_coefficient_mu 5.263
_exptl_absorpt_correction_T_max 0.451
_exptl_absorpt_correction_T_min 0.227
_exptl_absorpt_correction_type multi-scan
_exptl_absorpt_process_details '(SADABS; Sheldrick, 1996)'
_exptl_crystal_colour colorless
_exptl_crystal_density_diffrn 1.717
_exptl_crystal_density_method 'not measured'
_exptl_crystal_description plate
_exptl_crystal_F_000 392
_exptl_crystal_size_max 0.33
_exptl_crystal_size_mid 0.26
_exptl_crystal_size_min 0.16
_refine_diff_density_max 1.117
_refine_diff_density_min -1.004
_refine_ls_extinction_method none
_refine_ls_goodness_of_fit_ref 1.008
_refine_ls_hydrogen_treatment constr
_refine_ls_matrix_type full
_refine_ls_number_parameters 182
_refine_ls_number_reflns 3711
_refine_ls_number_restraints 0
_refine_ls_restrained_S_all 1.008
_refine_ls_R_factor_all 0.0812
_refine_ls_R_factor_gt 0.0481
_refine_ls_shift/su_max 0.001
_refine_ls_shift/su_mean 0.000
_refine_ls_structure_factor_coef Fsqd
_refine_ls_weighting_details 'calc w=1/[\s^2^(Fo^2^)+(0.0804P)^2^] where P=(Fo^2^+2Fc^2^)/3'
_refine_ls_weighting_scheme calc
_refine_ls_wR_factor_gt 0.1203
_refine_ls_wR_factor_ref 0.1367
_reflns_number_gt 2452
_reflns_number_total 3711
_reflns_threshold_expression I>2\s(I)
_cod_data_source_file bt2070.cif
_cod_data_source_block I
_cod_depositor_comments
;
The following automatic conversions were performed:
'_symmetry_cell_setting' value 'Triclinic' changed to 'triclinic'
according to '/home/saulius/struct/CIF-dictionaries/cif_core.dic'
dictionary named 'cif_core.dic' version 2.4.1 from 2010-06-29.

Automatic conversion script
Id: cif_fix_enum 1527 2010-12-29 10:47:43Z saulius 

The following automatic conversions were performed:

'_symmetry_cell_setting' value 'Triclinic' changed to 'triclinic'
according to /home/saulius/struct/CIF-dictionaries/cif_core.dic
dictionary named 'cif_core.dic' version 2.4.1 from 2010-06-29.

Automatic conversion script
Id: cif_fix_values 1715 2011-07-08 13:25:40Z adriana 
;
_cod_original_cell_volume 769.8(4)
_cod_database_code 2209098
_cod_database_fobs_code 2209098

loop_
_symmetry_equiv_pos_as_xyz
'x, y, z'
'-x, -y, -z'

loop_
_atom_site_type_symbol
_atom_site_label
_atom_site_fract_x
_atom_site_fract_y
_atom_site_fract_z
_atom_site_U_iso_or_equiv
_atom_site_adp_type
_atom_site_calc_flag
_atom_site_refinement_flags
_atom_site_occupancy
Br Br1 0.04261(8) 0.79601(5) 0.29733(3) 0.06189(18) Uani d . 1
Br Br2 0.60934(7) 1.09478(5) 0.18794(3) 0.05362(17) Uani d . 1
O O1 0.4756(6) 0.7172(4) 0.1534(2) 0.0700(9) Uani d . 1
O O2 0.2405(6) 1.4333(4) 0.5870(2) 0.0694(9) Uani d . 1
C C1 0.1772(7) 0.7417(4) 0.0519(3) 0.0453(9) Uani d . 1
C C2 0.2495(9) 0.6316(5) -0.0186(3) 0.0612(12) Uani d . 1
H H2A 0.3835 0.5881 -0.0098 0.073 Uiso calc R 1
C C3 0.1283(11) 0.5854(6) -0.1011(3) 0.0760(16) Uani d . 1
H H3A 0.1796 0.5105 -0.1469 0.091 Uiso calc R 1
C C4 -0.0689(12) 0.6495(7) -0.1161(3) 0.0819(17) Uani d . 1
H H4A -0.1513 0.6179 -0.1718 0.098 Uiso calc R 1
C C5 -0.1439(9) 0.7611(6) -0.0478(3) 0.0735(14) Uani d . 1
H H5A -0.2757 0.8060 -0.0579 0.088 Uiso calc R 1
C C6 -0.0222(8) 0.8060(5) 0.0359(3) 0.0568(11) Uani d . 1
H H6A -0.0746 0.8800 0.0820 0.068 Uiso calc R 1
C C7 0.3108(7) 0.7820(4) 0.1400(3) 0.0478(9) Uani d . 1
C C8 0.2339(7) 0.9048(4) 0.2181(3) 0.0450(9) Uani d . 1
H H8A 0.1444 0.9734 0.1916 0.054 Uiso calc R 1
C C9 0.4294(6) 0.9903(4) 0.2765(3) 0.0436(9) Uani d . 1
H H9A 0.5237 0.9186 0.2974 0.052 Uiso calc R 1
C C10 0.3729(6) 1.1050(4) 0.3603(3) 0.0432(9) Uani d . 1
C C11 0.5272(7) 1.1389(5) 0.4347(3) 0.0495(10) Uani d . 1
H H11A 0.6576 1.0874 0.4327 0.059 Uiso calc R 1
C C12 0.4907(8) 1.2483(5) 0.5122(3) 0.0546(11) Uani d . 1
H H12A 0.5965 1.2702 0.5613 0.066 Uiso calc R 1
C C13 0.2974(8) 1.3243(5) 0.5159(3) 0.0520(10) Uani d . 1
C C14 0.1388(8) 1.2905(5) 0.4415(3) 0.0559(11) Uani d . 1
H H14A 0.0069 1.3406 0.4437 0.067 Uiso calc R 1
C C15 0.1805(7) 1.1824(5) 0.3651(3) 0.0535(10) Uani d . 1
H H15A 0.0760 1.1612 0.3154 0.064 Uiso calc R 1
C C16 0.4077(11) 1.4841(6) 0.6614(3) 0.0821(17) Uani d . 1
H H16A 0.3603 1.5720 0.7016 0.123 Uiso calc R 1
H H16B 0.5515 1.5073 0.6352 0.123 Uiso calc R 1
H H16C 0.4221 1.4068 0.6969 0.123 Uiso calc R 1

loop_
_atom_site_aniso_label
_atom_site_aniso_U_11
_atom_site_aniso_U_22
_atom_site_aniso_U_33
_atom_site_aniso_U_12
_atom_site_aniso_U_13
_atom_site_aniso_U_23
Br1 0.0509(3) 0.0699(3) 0.0598(3) -0.0149(2) 0.0021(2) 0.0072(2)
Br2 0.0497(3) 0.0573(3) 0.0531(3) 0.00143(19) 0.00993(19) 0.0094(2)
O1 0.057(2) 0.066(2) 0.081(2) 0.0256(17) -0.0153(17) -0.0070(17)
O2 0.087(2) 0.065(2) 0.0486(17) -0.0019(18) 0.0058(16) -0.0066(15)
C1 0.046(2) 0.042(2) 0.044(2) -0.0008(17) 0.0042(17) 0.0020(17)
C2 0.069(3) 0.048(2) 0.063(3) 0.009(2) 0.022(2) 0.000(2)
C3 0.107(5) 0.066(3) 0.044(3) -0.014(3) 0.021(3) -0.012(2)
C4 0.114(5) 0.087(4) 0.038(2) -0.022(4) -0.012(3) 0.005(3)
C5 0.073(3) 0.088(4) 0.055(3) 0.006(3) -0.018(2) 0.005(3)
C6 0.050(3) 0.061(3) 0.053(2) 0.008(2) -0.006(2) -0.004(2)
C7 0.039(2) 0.045(2) 0.055(2) 0.0055(18) -0.0003(18) -0.0003(19)
C8 0.039(2) 0.049(2) 0.045(2) 0.0046(17) -0.0041(17) 0.0026(18)
C9 0.036(2) 0.049(2) 0.045(2) 0.0014(17) -0.0021(16) 0.0079(17)
C10 0.038(2) 0.049(2) 0.042(2) 0.0001(17) -0.0025(16) 0.0067(17)
C11 0.041(2) 0.060(2) 0.048(2) 0.0020(18) -0.0072(17) 0.0114(19)
C12 0.058(3) 0.065(3) 0.038(2) -0.006(2) -0.0094(19) 0.006(2)
C13 0.059(3) 0.055(2) 0.038(2) -0.007(2) 0.0068(19) 0.0041(18)
C14 0.047(3) 0.057(3) 0.058(3) 0.005(2) 0.001(2) -0.002(2)
C15 0.043(2) 0.060(3) 0.053(2) 0.0038(19) -0.0080(19) -0.002(2)
C16 0.123(5) 0.073(3) 0.039(2) -0.012(3) 0.005(3) -0.009(2)

loop_
_atom_type_symbol
_atom_type_description
_atom_type_scat_dispersion_real
_atom_type_scat_dispersion_imag
_atom_type_scat_source
C C 0.0033 0.0016 'International Tables Vol C Tables 4.2.6.8 and 6.1.1.4'
H H 0.0000 0.0000 'International Tables Vol C Tables 4.2.6.8 and 6.1.1.4'
O O 0.0106 0.0060 'International Tables Vol C Tables 4.2.6.8 and 6.1.1.4'
Br Br -0.2901 2.4595 'International Tables Vol C Tables 4.2.6.8 and 6.1.1.4'

loop_
_geom_angle_atom_site_label_1
_geom_angle_atom_site_label_2
_geom_angle_atom_site_label_3
_geom_angle
_geom_angle_publ_flag
C13 O2 C16 117.0(4) ?
C2 C1 C6 117.7(4) ?
C2 C1 C7 118.8(4) ?
C6 C1 C7 123.5(4) ?
C3 C2 C1 121.6(5) ?
C3 C2 H2A 119.2 ?
C1 C2 H2A 119.2 ?
C2 C3 C4 120.2(5) ?
C2 C3 H3A 119.9 ?
C4 C3 H3A 119.9 ?
C3 C4 C5 119.6(5) ?
C3 C4 H4A 120.2 ?
C5 C4 H4A 120.2 ?
C4 C5 C6 119.9(5) ?
C4 C5 H5A 120.0 ?
C6 C5 H5A 120.0 ?
C5 C6 C1 120.9(4) ?
C5 C6 H6A 119.5 ?
C1 C6 H6A 119.5 ?
O1 C7 C1 121.5(4) y
O1 C7 C8 119.2(4) y
C1 C7 C8 119.3(3) y
C9 C8 C7 112.8(3) y
C9 C8 Br1 108.8(3) y
C7 C8 Br1 104.5(3) y
C9 C8 H8A 110.2 ?
C7 C8 H8A 110.2 ?
Br1 C8 H8A 110.2 ?
C8 C9 C10 117.4(3) y
C8 C9 Br2 104.7(3) y
C10 C9 Br2 108.7(3) y
C8 C9 H9A 108.6 ?
C10 C9 H9A 108.6 ?
Br2 C9 H9A 108.6 ?
C15 C10 C11 118.3(4) ?
C15 C10 C9 123.4(4) ?
C11 C10 C9 118.3(4) ?
C10 C11 C12 121.2(4) ?
C10 C11 H11A 119.4 ?
C12 C11 H11A 119.4 ?
C13 C12 C11 119.7(4) ?
C13 C12 H12A 120.1 ?
C11 C12 H12A 120.1 ?
O2 C13 C12 125.9(4) ?
O2 C13 C14 114.3(4) ?
C12 C13 C14 119.7(4) ?
C15 C14 C13 119.3(4) ?
C15 C14 H14A 120.4 ?
C13 C14 H14A 120.4 ?
C14 C15 C10 121.7(4) ?
C14 C15 H15A 119.1 ?
C10 C15 H15A 119.1 ?
O2 C16 H16A 109.5 ?
O2 C16 H16B 109.5 ?
H16A C16 H16B 109.5 ?
O2 C16 H16C 109.5 ?
H16A C16 H16C 109.5 ?
H16B C16 H16C 109.5 ?

loop_
_geom_bond_atom_site_label_1
_geom_bond_atom_site_label_2
_geom_bond_distance
_geom_bond_publ_flag
Br1 C8 1.973(4) y
Br2 C9 2.012(4) y
O1 C7 1.210(5) y
O2 C13 1.355(5) ?
O2 C16 1.447(7) ?
C1 C2 1.388(6) ?
C1 C6 1.391(6) ?
C1 C7 1.473(6) y
C2 C3 1.373(8) ?
C2 H2A 0.9300 ?
C3 C4 1.376(8) ?
C3 H3A 0.9300 ?
C4 C5 1.383(8) ?
C4 H4A 0.9300 ?
C5 C6 1.388(6) ?
C5 H5A 0.9300 ?
C6 H6A 0.9300 ?
C7 C8 1.534(5) y
C8 C9 1.505(6) y
C8 H8A 0.9800 ?
C9 C10 1.507(5) y
C9 H9A 0.9800 ?
C10 C15 1.377(5) ?
C10 C11 1.385(6) ?
C11 C12 1.387(6) ?
C11 H11A 0.9300 ?
C12 C13 1.375(6) ?
C12 H12A 0.9300 ?
C13 C14 1.402(6) ?
C14 C15 1.377(6) ?
C14 H14A 0.9300 ?
C15 H15A 0.9300 ?
C16 H16A 0.9600 ?
C16 H16B 0.9600 ?
C16 H16C 0.9600 ?

loop_
_geom_hbond_atom_site_label_D
_geom_hbond_atom_site_label_H
_geom_hbond_atom_site_label_A
_geom_hbond_site_symmetry_A
_geom_hbond_distance_DH
_geom_hbond_distance_HA
_geom_hbond_distance_DA
_geom_hbond_angle_DHA
C5 H5A Br2 2_575 0.93 3.03 3.867(5) 150.9
C6 H6A Br2 1_455 0.93 3.02 3.911(5) 160.0

loop_
_geom_torsion_atom_site_label_1
_geom_torsion_atom_site_label_2
_geom_torsion_atom_site_label_3
_geom_torsion_atom_site_label_4
_geom_torsion
C6 C1 C2 C3 -0.9(7)
C7 C1 C2 C3 177.7(4)
C1 C2 C3 C4 0.8(8)
C2 C3 C4 C5 0.2(8)
C3 C4 C5 C6 -1.1(8)
C4 C5 C6 C1 1.0(8)
C2 C1 C6 C5 0.0(7)
C7 C1 C6 C5 -178.5(4)
C2 C1 C7 O1 -3.1(6)
C6 C1 C7 O1 175.4(4)
C2 C1 C7 C8 179.3(4)
C6 C1 C7 C8 -2.2(6)
O1 C7 C8 C9 33.4(6)
C1 C7 C8 C9 -149.0(4)
O1 C7 C8 Br1 -84.6(4)
C1 C7 C8 Br1 93.0(4)
C7 C8 C9 C10 -174.9(3)
Br1 C8 C9 C10 -59.5(4)
C7 C8 C9 Br2 64.5(4)
Br1 C8 C9 Br2 179.91(16)
C8 C9 C10 C15 -29.6(6)
Br2 C9 C10 C15 88.9(4)
C8 C9 C10 C11 153.4(4)
Br2 C9 C10 C11 -88.1(4)
C15 C10 C11 C12 -0.2(6)
C9 C10 C11 C12 177.0(4)
C10 C11 C12 C13 0.4(7)
C16 O2 C13 C12 6.2(6)
C16 O2 C13 C14 -173.8(4)
C11 C12 C13 O2 -180.0(4)
C11 C12 C13 C14 0.0(7)
O2 C13 C14 C15 179.4(4)
C12 C13 C14 C15 -0.6(7)
C13 C14 C15 C10 0.9(7)
C11 C10 C15 C14 -0.4(6)
C9 C10 C15 C14 -177.5(4)

loop_
_cod_related_entry_id
_cod_related_entry_database
_cod_related_entry_code
1 ChemSpider 9287229
